data_7033022
loop_
_publ_author_name
'Goura, Joydeb'
'Walsh, James P. S.'
'Tuna, Floriana'
'Chandrasekhar, Vadapalli'

_publ_section_title
;
 Synthesis, structure, and magnetism of non-planar heptanuclear
 lanthanide(III) complexes.
;
_journal_issue 3
_journal_name_full 'Dalton transactions (Cambridge, England : 2003)'
_journal_page_first 1142
_journal_page_last 1149
_journal_paper_doi 10.1039/c4dt01603c
_journal_volume 44
_journal_year 2015
_chemical_formula_moiety 'C78 H72 N22 O32 Tb7, 3(N O3)'
_chemical_formula_sum 'C78 H72 N25 O41 Tb7'
_chemical_formula_weight 3128.04
_space_group_crystal_system triclinic
_space_group_IT_number 2
_space_group_name_Hall '-P 1'
_space_group_name_H-M_alt 'P -1'
_symmetry_space_group_name_Hall '-P 1'
_symmetry_space_group_name_H-M 'P -1'
_atom_sites_solution_hydrogens geom
_atom_sites_solution_primary direct
_audit_creation_date 2014-10-30
_audit_creation_method
;
Olex2 1.2
(compiled 2014.09.19 svn.r3010 for OlexSys, GUI svn.r4874)
;
_cell_angle_alpha 104.849(5)
_cell_angle_beta 94.612(5)
_cell_angle_gamma 95.967(5)
_cell_formula_units_Z 2
_cell_length_a 15.215(5)
_cell_length_b 16.425(5)
_cell_length_c 24.769(5)
_cell_measurement_reflns_used 9820
_cell_measurement_temperature 100(2)
_cell_measurement_theta_max 28.349
_cell_measurement_theta_min 2.279
_cell_volume 5914(3)
_computing_molecular_graphics 'Olex2 (Dolomanov et al., 2009)'
_computing_publication_material 'Olex2 (Dolomanov et al., 2009)'
_computing_structure_refinement 'ShelXL (Sheldrick, 2008)'
_computing_structure_solution 'ShelXS (Sheldrick, 2008)'
_diffrn_ambient_temperature 100(2)
_diffrn_measured_fraction_theta_full 0.955
_diffrn_measured_fraction_theta_max 0.978
_diffrn_measurement_device_type 'Bruker APEX-II CCD'
_diffrn_measurement_method '\f and \w scans'
_diffrn_radiation_monochromator graphite
_diffrn_radiation_type MoK\a
_diffrn_radiation_wavelength 0.71069
_diffrn_reflns_av_R_equivalents 0.0506
_diffrn_reflns_av_unetI/netI 0.1001
_diffrn_reflns_Laue_measured_fraction_full 0.955
_diffrn_reflns_Laue_measured_fraction_max 0.978
_diffrn_reflns_limit_h_max 20
_diffrn_reflns_limit_h_min -20
_diffrn_reflns_limit_k_max 21
_diffrn_reflns_limit_k_min -21
_diffrn_reflns_limit_l_max 25
_diffrn_reflns_limit_l_min -32
_diffrn_reflns_number 46813
_diffrn_reflns_point_group_measured_fraction_full 0.955
_diffrn_reflns_point_group_measured_fraction_max 0.978
_diffrn_reflns_theta_full 25.240
_diffrn_reflns_theta_max 25.026
_diffrn_reflns_theta_min 4.103
_diffrn_standards_number 0
_exptl_absorpt_coefficient_mu 4.213
_exptl_absorpt_correction_T_max 0.7457
_exptl_absorpt_correction_T_min 0.5623
_exptl_absorpt_correction_type multi-scan
_exptl_absorpt_process_details
'SADABS-2008/1 (Bruker,2008) was used for absorption correction. wR2(int) was 0.1022 before and 0.0546 after correction. The Ratio of minimum to maximum transmission is 0.7541. The \l/2 correction factor is 0.0015.'
_exptl_crystal_colour 'clear light colourless'
_exptl_crystal_colour_lustre clear
_exptl_crystal_colour_modifier light
_exptl_crystal_colour_primary colourless
_exptl_crystal_density_diffrn 1.757
_exptl_crystal_description block
_exptl_crystal_F_000 2996
_exptl_crystal_size_max 0.16
_exptl_crystal_size_mid 0.14
_exptl_crystal_size_min 0.12
_refine_diff_density_max 5.618
_refine_diff_density_min -1.575
_refine_diff_density_rms 0.256
_refine_ls_extinction_method none
_refine_ls_goodness_of_fit_ref 1.115
_refine_ls_hydrogen_treatment constr
_refine_ls_matrix_type full
_refine_ls_number_parameters 1336
_refine_ls_number_reflns 20448
_refine_ls_number_restraints 2298
_refine_ls_restrained_S_all 1.069
_refine_ls_R_factor_all 0.0934
_refine_ls_R_factor_gt 0.0703
_refine_ls_shift/su_max 0.001
_refine_ls_shift/su_mean 0.000
_refine_ls_structure_factor_coef Fsqd
_refine_ls_weighting_details 'w=1/[\s^2^(Fo^2^)+(0.0907P)^2^+54.2183P] where P=(Fo^2^+2Fc^2^)/3'
_refine_ls_weighting_scheme calc
_refine_ls_wR_factor_gt 0.1771
_refine_ls_wR_factor_ref 0.1882
_reflns_Friedel_coverage 0.000
_reflns_number_gt 14990
_reflns_number_total 20448
_reflns_threshold_expression 'I > 2\s(I)'
_cod_data_source_file c4dt01603c2.cif
_cod_data_source_block Tb7
_cod_depositor_comments 'Adding full bibliography for 7033021--7033025.cif.'
_cod_database_code 7033022
_shelxl_version_number 2014/6
_shelx_space_group_comment
;
The symmetry employed for this shelxl refinement is uniquely defined
by the following loop, which should always be used as a source of
symmetry information in preference to the above space-group names.
They are only intended as comments.
;
_olex2_refinement_description
;
1. Fixed Uiso
 At 1.2 times of:
  All C(H) groups, All N(H) groups
 At 1.5 times of:
  All C(H,H,H) groups
2. Restrained distances
 O1A-N74 = N74-O65
 1.205 with sigma of 0.02
 O1A-N74 = N74-O66
 1.205 with sigma of 0.02
 O66-N74 = N74-O65
 1.205 with sigma of 0.02
 O1A-O65
 2.087 with sigma of 0.04
 O1A-O66
 2.087 with sigma of 0.04
 O66-O65
 2.087 with sigma of 0.04
 O1A-N74 \\sim N74-O65
 with sigma of 0.02
 O1C-N1A \\sim N1A-O1B
 with sigma of 0.02
 O1B-N1A \\sim N1A-O1D
 with sigma of 0.02
 O1D-N1A \\sim N1A-O1C
 with sigma of 0.02
 O1C-O1B \\sim O1B-O1D
 with sigma of 0.02
3. Restrained planarity
 O65, N74, O1A, O66
 with sigma of 0.1
4. Uiso/Uaniso restraints and constraints
Uanis(N9) = Uanis(C35) = Uanis(N8)
Uanis(O1A) = Uanis(N74) = Uanis(O65)
Uanis(O66) = Uanis(N74) = Uanis(O1A) = Uanis(O65)
5. Rigid body (RIGU) restrains
 All non-hydrogen atoms
 with sigma for 1-2 distances of 0.004 and sigma for 1-3 distances of 0.004
6.a Aromatic/amide H refined with riding coordinates:
 N2(H2), N5(H5), N8(H8), N11(H11), N14(H14), N17(H17), C3(H3), C4(H4), C5(H5A),
  C8(H8A), C10(H10), C11(H11A), C12(H12), C13(H13), C16(H16), C17(H17A),
 C18(H18), C21(H21), C23(H23), C24(H24), C25(H25), C26(H26), C29(H29), C30(H30),
  C31(H31), C34(H34), C36(H36), C37(H37), C38(H38), C39(H39), C42(H42),
 C43(H43), C44(H44), C47(H47), C49(H49), C50(H50), C51(H51), C52(H52), C55(H55),
  C56(H56), C57(H57), C60(H60), C62(H62), C63(H63), C64(H64), C65(H65),
 C68(H68), C69(H69), C70(H70), C72(H72), C74(H74), C75(H75), C76(H76), C77(H77)
6.b Idealised Me refined as rotating group:
 C1(H1A,H1B,H1C), C14(H14A,H14B,H14C), C27(H27A,H27B,H27C), C40(H40A,H40B,
 H40C), C53(H53A,H53B,H53C), C66(H66A,H66B,H66C)
;
_olex2_submission_special_instructions 'No special instructions were received'

loop_
_space_group_symop_operation_xyz
'x, y, z'
'-x, -y, -z'

loop_
_atom_site_label
_atom_site_type_symbol
_atom_site_fract_x
_atom_site_fract_y
_atom_site_fract_z
_atom_site_U_iso_or_equiv
_atom_site_adp_type
_atom_site_occupancy
_atom_site_site_symmetry_order
_atom_site_calc_flag
_atom_site_refinement_flags_posn
Tb1 Tb 0.19233(4) 0.01364(3) 0.33759(2) 0.02082(14) Uani 1 1 d .
Tb2 Tb 0.31275(4) 0.23968(4) 0.41459(2) 0.03158(17) Uani 1 1 d .
Tb3 Tb 0.30023(4) 0.38669(4) 0.32919(2) 0.02799(16) Uani 1 1 d .
Tb4 Tb 0.37531(4) 0.33367(4) 0.18151(2) 0.02542(15) Uani 1 1 d .
Tb5 Tb 0.38110(4) 0.09240(4) 0.12999(2) 0.02592(16) Uani 1 1 d .
Tb6 Tb 0.21057(4) -0.02861(4) 0.17887(2) 0.02772(16) Uani 1 1 d .
Tb7 Tb 0.30678(6) 0.17085(4) 0.26416(3) 0.0487(2) Uani 1 1 d .
O1 O 0.3058(6) -0.1501(5) 0.1771(4) 0.0375(19) Uani 1 1 d .
O2 O 0.2115(5) -0.0892(5) 0.2554(3) 0.0259(16) Uani 1 1 d .
O3 O 0.1815(5) 0.1399(5) 0.4068(3) 0.0248(16) Uani 1 1 d .
O4 O 0.1003(6) 0.2759(5) 0.4198(3) 0.0295(18) Uani 1 1 d .
O5 O 0.2922(6) 0.3863(5) 0.4238(3) 0.0339(18) Uani 1 1 d .
O6 O 0.2851(7) 0.5267(5) 0.3928(4) 0.039(2) Uani 1 1 d .
O7 O 0.4565(6) 0.4675(5) 0.3749(3) 0.0318(18) Uani 1 1 d .
O8 O 0.3974(5) 0.4316(5) 0.2707(3) 0.0258(16) Uani 1 1 d .
O9 O 0.3310(5) 0.2150(5) 0.1048(3) 0.0266(16) Uani 1 1 d .
O10 O 0.1780(6) 0.1185(5) 0.0560(3) 0.0312(19) Uani 1 1 d .
O11 O 0.2778(6) -0.0312(5) 0.0947(3) 0.0333(18) Uani 1 1 d .
O12 O 0.1544(7) -0.1536(6) 0.0982(4) 0.051(2) Uani 1 1 d .
O13 O 0.4165(6) 0.2149(5) 0.2075(3) 0.0283(17) Uani 1 1 d .
O14 O 0.2716(6) 0.2942(5) 0.2368(3) 0.0337(18) Uani 1 1 d .
O15 O 0.3874(6) 0.2828(5) 0.3393(3) 0.0338(18) Uani 1 1 d .
O16 O 0.2269(6) 0.2512(5) 0.3341(3) 0.0300(17) Uani 1 1 d .
O17 O 0.3218(5) 0.1091(5) 0.3447(3) 0.0276(17) Uani 1 1 d .
O18 O 0.1764(6) 0.0713(5) 0.2604(3) 0.0292(17) Uani 1 1 d .
O19 O 0.3526(6) 0.0398(5) 0.2121(3) 0.0275(16) Uani 1 1 d .
O20 O 0.2450(6) 0.1131(5) 0.1699(3) 0.0317(17) Uani 1 1 d .
O21 O 0.5280(6) 0.0733(6) 0.1808(4) 0.038(2) Uani 1 1 d .
O22 O 0.4768(6) -0.0220(6) 0.1044(3) 0.0368(19) Uani 1 1 d .
O23 O 0.6113(7) -0.0212(7) 0.1414(4) 0.058(3) Uani 1 1 d .
O24 O 0.1401(7) 0.3967(6) 0.3153(4) 0.046(2) Uani 1 1 d .
O25 O 0.2195(6) 0.4727(5) 0.2745(3) 0.0367(19) Uani 1 1 d .
O26 O 0.0790(8) 0.4742(9) 0.2678(6) 0.080(4) Uani 1 1 d .
O27 O 0.4427(6) 0.3192(6) 0.4814(3) 0.0382(19) Uani 1 1 d .
O28 O 0.4744(7) 0.2096(6) 0.4216(4) 0.044(2) Uani 1 1 d .
O29 O 0.5735(7) 0.2786(7) 0.4913(4) 0.054(3) Uani 1 1 d .
O30 O 0.0694(7) 0.0062(8) 0.1400(4) 0.057(2) Uani 1 1 d .
O31 O 0.0549(7) -0.0859(7) 0.1893(4) 0.051(2) Uani 1 1 d .
O32 O -0.0617(9) -0.0559(12) 0.1456(7) 0.113(6) Uani 1 1 d .
O33 O 0.1600(13) 0.2372(10) 0.6512(8) 0.120(6) Uani 1 1 d .
O34 O 0.0887(11) 0.3195(11) 0.7008(7) 0.111(5) Uani 1 1 d .
O35 O 0.1822(8) 0.3670(8) 0.6568(5) 0.072(3) Uani 1 1 d .
C89 C 0.2342(9) -0.0774(8) 0.0455(5) 0.036(3) Uani 1 1 d .
N1 N 0.0893(7) -0.1240(6) 0.3240(4) 0.0258(19) Uani 1 1 d .
N2 N 0.0103(7) -0.1119(7) 0.3489(4) 0.033(2) Uani 1 1 d .
H2 H -0.0147 -0.1480 0.3657 0.040 Uiso 1 1 calc R
N3 N 0.0273(7) 0.0232(7) 0.3369(4) 0.032(2) Uani 1 1 d .
N4 N 0.1859(6) -0.0180(6) 0.4329(4) 0.0224(18) Uani 1 1 d .
N5 N 0.2209(7) -0.0898(7) 0.4364(4) 0.033(2) Uani 1 1 d .
H5 H 0.1993 -0.1209 0.4576 0.040 Uiso 1 1 calc R
N6 N 0.3055(7) -0.0743(6) 0.3665(4) 0.0251(19) Uani 1 1 d .
N8 N 0.2639(8) 0.2449(7) 0.5470(5) 0.0432(16) Uani 1 1 d .
H8 H 0.2328 0.2550 0.5759 0.052 Uiso 1 1 calc R
N9 N 0.3425(8) 0.1573(7) 0.4886(4) 0.0432(16) Uani 1 1 d .
N10 N 0.3796(7) 0.4871(6) 0.1744(4) 0.0270(19) Uani 1 1 d .
N11 N 0.3345(7) 0.4918(7) 0.1246(4) 0.036(2) Uani 1 1 d .
H11 H 0.3531 0.5276 0.1057 0.043 Uiso 1 1 calc R
N12 N 0.2436(7) 0.3731(7) 0.1316(5) 0.039(2) Uani 1 1 d .
N13 N 0.4554(7) 0.3503(6) 0.0982(4) 0.031(2) Uani 1 1 d .
N14 N 0.5306(8) 0.4073(7) 0.1120(5) 0.042(3) Uani 1 1 d .
H14 H 0.5488 0.4342 0.0876 0.050 Uiso 1 1 calc R
N15 N 0.5391(7) 0.3843(6) 0.2002(4) 0.033(2) Uani 1 1 d .
N16 N 0.3792(7) 0.0493(7) 0.0231(4) 0.033(2) Uani 1 1 d .
N17 N 0.4424(8) 0.0939(6) 0.0028(4) 0.035(2) Uani 1 1 d .
H17 H 0.4381 0.0881 -0.0337 0.041 Uiso 1 1 calc R
N18 N 0.5140(7) 0.1551(7) 0.0908(4) 0.035(2) Uani 1 1 d .
N19 N 0.1455(9) 0.4479(8) 0.2847(5) 0.044(2) Uani 1 1 d .
N20 N 0.0182(9) -0.0463(10) 0.1588(6) 0.057(3) Uani 1 1 d .
N21 N 0.5419(8) 0.0078(8) 0.1425(5) 0.042(3) Uani 1 1 d .
N22 N 0.4986(8) 0.2694(7) 0.4654(4) 0.036(2) Uani 1 1 d .
N24 N 0.1446(9) 0.3083(9) 0.6708(5) 0.051(3) Uani 1 1 d .
C1 C 0.3641(13) -0.1801(9) 0.1347(7) 0.061(5) Uani 1 1 d .
H1A H 0.3329 -0.2297 0.1061 0.091 Uiso 1 1 calc GR
H1B H 0.4174 -0.1959 0.1523 0.091 Uiso 1 1 calc GR
H1C H 0.3815 -0.1348 0.1169 0.091 Uiso 1 1 calc GR
C2 C 0.2739(9) -0.2064(7) 0.2060(5) 0.029(3) Uani 1 1 d .
C3 C 0.2907(10) -0.2904(8) 0.1953(6) 0.039(3) Uani 1 1 d .
H3 H 0.3293 -0.3120 0.1683 0.047 Uiso 1 1 calc R
C4 C 0.2492(11) -0.3425(9) 0.2253(6) 0.051(4) Uani 1 1 d .
H4 H 0.2594 -0.4001 0.2192 0.061 Uiso 1 1 calc R
C5 C 0.1933(10) -0.3083(8) 0.2639(6) 0.041(3) Uani 1 1 d .
H5A H 0.1635 -0.3438 0.2834 0.049 Uiso 1 1 calc R
C6 C 0.1795(9) -0.2241(7) 0.2750(5) 0.031(3) Uani 1 1 d .
C7 C 0.2222(8) -0.1701(7) 0.2480(5) 0.023(2) Uani 1 1 d .
C8 C 0.1065(8) -0.2011(7) 0.3086(5) 0.026(2) Uani 1 1 d .
H8A H 0.0710 -0.2441 0.3193 0.031 Uiso 1 1 calc R
C9 C -0.0248(9) -0.0404(8) 0.3454(5) 0.033(2) Uani 1 1 d .
C10 C -0.1142(10) -0.0353(11) 0.3551(6) 0.047(3) Uani 1 1 d .
H10 H -0.1496 -0.0798 0.3644 0.057 Uiso 1 1 calc R
C11 C -0.1481(11) 0.0390(12) 0.3504(8) 0.063(4) Uani 1 1 d .
H11A H -0.2093 0.0435 0.3534 0.075 Uiso 1 1 calc R
C12 C -0.0931(10) 0.1061(11) 0.3416(7) 0.054(4) Uani 1 1 d .
H12 H -0.1144 0.1578 0.3398 0.064 Uiso 1 1 calc R
C13 C -0.0080(9) 0.0937(9) 0.3355(5) 0.035(3) Uani 1 1 d .
H13 H 0.0304 0.1394 0.3298 0.042 Uiso 1 1 calc R
C14 C 0.0537(10) 0.3461(8) 0.4232(5) 0.039(3) Uani 1 1 d .
H14A H 0.0754 0.3783 0.3976 0.059 Uiso 1 1 calc GR
H14B H 0.0631 0.3826 0.4618 0.059 Uiso 1 1 calc GR
H14C H -0.0098 0.3263 0.4126 0.059 Uiso 1 1 calc GR
C15 C 0.0790(8) 0.2243(8) 0.4535(5) 0.026(2) Uani 1 1 d .
C16 C 0.0188(9) 0.2401(8) 0.4931(5) 0.032(3) Uani 1 1 d .
H16 H -0.0123 0.2883 0.4973 0.039 Uiso 1 1 calc R
C17 C 0.0045(9) 0.1842(8) 0.5268(5) 0.032(3) Uani 1 1 d .
H17A H -0.0344 0.1955 0.5552 0.038 Uiso 1 1 calc R
C18 C 0.0451(8) 0.1161(8) 0.5187(5) 0.030(3) Uani 1 1 d .
H18 H 0.0334 0.0790 0.5417 0.036 Uiso 1 1 calc R
C19 C 0.1052(7) 0.0937(7) 0.4780(4) 0.022(2) Uani 1 1 d .
C20 C 0.1240(8) 0.1520(7) 0.4455(5) 0.025(2) Uani 1 1 d .
C21 C 0.1428(7) 0.0194(7) 0.4730(5) 0.024(2) Uani 1 1 d .
H21 H 0.1361 -0.0073 0.5025 0.029 Uiso 1 1 calc R
C22 C 0.2895(8) -0.1124(7) 0.4068(5) 0.027(2) Uani 1 1 d .
C23 C 0.3439(9) -0.1697(8) 0.4195(5) 0.033(3) Uani 1 1 d .
H23 H 0.3327 -0.1950 0.4492 0.040 Uiso 1 1 calc R
C24 C 0.4118(9) -0.1890(8) 0.3896(5) 0.032(3) Uani 1 1 d .
H24 H 0.4486 -0.2283 0.3983 0.038 Uiso 1 1 calc R
C25 C 0.4297(9) -0.1525(8) 0.3461(6) 0.035(3) Uani 1 1 d .
H25 H 0.4775 -0.1666 0.3244 0.042 Uiso 1 1 calc R
C26 C 0.3754(8) -0.0956(7) 0.3359(5) 0.027(2) Uani 1 1 d .
H26 H 0.3863 -0.0696 0.3066 0.032 Uiso 1 1 calc R
C27 C 0.3010(9) 0.6089(8) 0.3806(5) 0.035(3) Uani 1 1 d .
H27A H 0.3208 0.6011 0.3431 0.052 Uiso 1 1 calc GR
H27B H 0.3470 0.6459 0.4087 0.052 Uiso 1 1 calc GR
H27C H 0.2458 0.6350 0.3818 0.052 Uiso 1 1 calc GR
C28 C 0.2609(10) 0.5317(8) 0.4466(6) 0.040(3) Uani 1 1 d .
C29 C 0.2347(10) 0.5984(9) 0.4816(6) 0.046(3) Uani 1 1 d .
H29 H 0.2293 0.6489 0.4702 0.056 Uiso 1 1 calc R
C30 C 0.2154(12) 0.5945(11) 0.5342(7) 0.061(4) Uani 1 1 d .
H30 H 0.1987 0.6429 0.5595 0.073 Uiso 1 1 calc R
C31 C 0.2199(10) 0.5223(10) 0.5504(6) 0.049(3) Uani 1 1 d .
H31 H 0.2050 0.5211 0.5867 0.058 Uiso 1 1 calc R
C32 C 0.2460(9) 0.4487(9) 0.5153(5) 0.038(3) Uani 1 1 d .
C33 C 0.2677(10) 0.4529(8) 0.4610(5) 0.038(3) Uani 1 1 d .
C34 C 0.2464(9) 0.3774(9) 0.5370(5) 0.039(3) Uani 1 1 d .
H34 H 0.2296 0.3847 0.5738 0.047 Uiso 1 1 calc R
C35 C 0.3054(10) 0.1769(9) 0.5373(6) 0.0432(16) Uani 1 1 d .
C36 C 0.3102(11) 0.1314(9) 0.5774(6) 0.051(3) Uani 1 1 d .
H36 H 0.2848 0.1492 0.6116 0.061 Uiso 1 1 calc R
C37 C 0.3515(12) 0.0621(10) 0.5665(7) 0.059(4) Uani 1 1 d .
H37 H 0.3542 0.0296 0.5931 0.071 Uiso 1 1 calc R
C38 C 0.3912(13) 0.0360(12) 0.5162(7) 0.067(4) Uani 1 1 d .
H38 H 0.4202 -0.0135 0.5079 0.080 Uiso 1 1 calc R
C39 C 0.3851(10) 0.0867(9) 0.4801(6) 0.044(3) Uani 1 1 d .
H39 H 0.4127 0.0714 0.4465 0.053 Uiso 1 1 calc R
C40 C 0.4898(11) 0.4865(9) 0.4335(5) 0.047(4) Uani 1 1 d .
H40A H 0.4713 0.5403 0.4539 0.071 Uiso 1 1 calc GR
H40B H 0.5549 0.4913 0.4373 0.071 Uiso 1 1 calc GR
H40C H 0.4659 0.4408 0.4492 0.071 Uiso 1 1 calc GR
C41 C 0.4884(8) 0.5250(7) 0.3469(5) 0.029(3) Uani 1 1 d .
C42 C 0.5488(8) 0.5975(7) 0.3712(5) 0.029(3) Uani 1 1 d .
H42 H 0.5736 0.6098 0.4093 0.035 Uiso 1 1 calc R
C43 C 0.5720(9) 0.6521(8) 0.3376(5) 0.035(3) Uani 1 1 d .
H43 H 0.6127 0.7023 0.3532 0.042 Uiso 1 1 calc R
C44 C 0.5361(8) 0.6332(7) 0.2824(5) 0.029(3) Uani 1 1 d .
H44 H 0.5517 0.6711 0.2605 0.035 Uiso 1 1 calc R
C45 C 0.4769(8) 0.5590(7) 0.2579(5) 0.025(2) Uani 1 1 d .
C46 C 0.4538(8) 0.5042(7) 0.2896(5) 0.024(2) Uani 1 1 d .
C47 C 0.4336(8) 0.5490(7) 0.2021(4) 0.023(2) Uani 1 1 d .
H47 H 0.4474 0.5936 0.1850 0.027 Uiso 1 1 calc R
C48 C 0.2578(10) 0.4352(9) 0.1075(6) 0.044(3) Uani 1 1 d .
C49 C 0.2005(14) 0.4478(14) 0.0648(10) 0.095(7) Uani 1 1 d .
H49 H 0.2139 0.4914 0.0467 0.114 Uiso 1 1 calc R
C50 C 0.1195(15) 0.3902(16) 0.0500(12) 0.112(9) Uani 1 1 d .
H50 H 0.0785 0.3932 0.0198 0.134 Uiso 1 1 calc R
C51 C 0.1002(14) 0.3298(13) 0.0793(10) 0.088(6) Uani 1 1 d .
H51 H 0.0443 0.2952 0.0730 0.106 Uiso 1 1 calc R
C52 C 0.1633(10) 0.3241(10) 0.1155(8) 0.056(4) Uani 1 1 d .
H52 H 0.1524 0.2799 0.1334 0.067 Uiso 1 1 calc R
C53 C 0.0915(9) 0.0728(9) 0.0316(6) 0.039(3) Uani 1 1 d .
H53A H 0.0985 0.0256 -0.0005 0.059 Uiso 1 1 calc GR
H53B H 0.0547 0.1114 0.0190 0.059 Uiso 1 1 calc GR
H53C H 0.0629 0.0506 0.0599 0.059 Uiso 1 1 calc GR
C54 C 0.2225(9) 0.1646(8) 0.0261(5) 0.037(3) Uani 1 1 d .
C55 C 0.1931(12) 0.1596(11) -0.0309(6) 0.058(4) Uani 1 1 d .
H55 H 0.1396 0.1246 -0.0486 0.070 Uiso 1 1 calc R
C56 C 0.2406(14) 0.2043(14) -0.0600(7) 0.086(7) Uani 1 1 d .
H56 H 0.2221 0.1983 -0.0985 0.103 Uiso 1 1 calc R
C57 C 0.3145(12) 0.2574(13) -0.0344(6) 0.067(5) Uani 1 1 d .
H57 H 0.3445 0.2915 -0.0547 0.081 Uiso 1 1 calc R
C58 C 0.3491(9) 0.2639(8) 0.0226(5) 0.034(3) Uani 1 1 d .
C59 C 0.3007(9) 0.2156(8) 0.0519(5) 0.030(2) Uani 1 1 d .
C60 C 0.4266(9) 0.3248(8) 0.0465(5) 0.034(3) Uani 1 1 d .
H60 H 0.4587 0.3478 0.0213 0.041 Uiso 1 1 calc R
C61 C 0.5775(9) 0.4226(9) 0.1631(6) 0.039(3) Uani 1 1 d .
C62 C 0.6611(9) 0.4738(9) 0.1764(7) 0.047(3) Uani 1 1 d .
H62 H 0.6869 0.4988 0.1498 0.057 Uiso 1 1 calc R
C63 C 0.7013(11) 0.4852(11) 0.2272(7) 0.058(4) Uani 1 1 d .
H63 H 0.7562 0.5215 0.2378 0.070 Uiso 1 1 calc R
C64 C 0.6669(10) 0.4460(10) 0.2669(7) 0.053(3) Uani 1 1 d .
H64 H 0.6980 0.4534 0.3030 0.063 Uiso 1 1 calc R
C65 C 0.5873(9) 0.3975(9) 0.2507(6) 0.040(3) Uani 1 1 d .
H65 H 0.5632 0.3705 0.2768 0.047 Uiso 1 1 calc R
C66 C 0.1033(12) -0.2334(10) 0.0983(6) 0.057(5) Uani 1 1 d .
H66A H 0.1177 -0.2462 0.1342 0.085 Uiso 1 1 calc GR
H66B H 0.1180 -0.2790 0.0676 0.085 Uiso 1 1 calc GR
H66C H 0.0397 -0.2287 0.0930 0.085 Uiso 1 1 calc GR
C67 C 0.1661(10) -0.1430(9) 0.0447(6) 0.045(3) Uani 1 1 d .
C68 C 0.1164(10) -0.1892(10) -0.0036(6) 0.049(4) Uani 1 1 d .
H68 H 0.0705 -0.2324 -0.0024 0.059 Uiso 1 1 calc R
C69 C 0.1323(10) -0.1738(11) -0.0549(6) 0.049(3) Uani 1 1 d .
H69 H 0.0979 -0.2068 -0.0886 0.059 Uiso 1 1 calc R
C70 C 0.1975(10) -0.1110(11) -0.0566(6) 0.054(4) Uani 1 1 d .
H70 H 0.2072 -0.1006 -0.0918 0.064 Uiso 1 1 calc R
C71 C 0.2508(9) -0.0613(9) -0.0077(5) 0.038(3) Uani 1 1 d .
C72 C 0.3225(9) -0.0043(8) -0.0149(5) 0.033(3) Uani 1 1 d .
H72 H 0.3304 -0.0053 -0.0528 0.040 Uiso 1 1 calc R
C73 C 0.5112(10) 0.1466(9) 0.0350(6) 0.042(3) Uani 1 1 d .
C74 C 0.5750(11) 0.1905(10) 0.0116(7) 0.056(4) Uani 1 1 d .
H74 H 0.5690 0.1851 -0.0276 0.067 Uiso 1 1 calc R
C75 C 0.6450(11) 0.2404(9) 0.0448(7) 0.053(3) Uani 1 1 d .
H75 H 0.6889 0.2699 0.0292 0.063 Uiso 1 1 calc R
C76 C 0.6520(10) 0.2482(8) 0.1016(6) 0.046(3) Uani 1 1 d .
H76 H 0.7010 0.2826 0.1258 0.055 Uiso 1 1 calc R
C77 C 0.5860(9) 0.2049(9) 0.1225(6) 0.040(3) Uani 1 1 d .
H77 H 0.5915 0.2104 0.1618 0.048 Uiso 1 1 calc R
O1A O 0.093(3) 0.196(2) 0.2382(18) 0.359(16) Uani 1 1 d D
O65 O -0.032(2) 0.188(2) 0.1927(18) 0.359(16) Uani 1 1 d D
N74 N 0.042(2) 0.220(2) 0.2095(13) 0.359(16) Uani 1 1 d D
O66 O 0.071(3) 0.282(2) 0.1953(17) 0.359(16) Uani 1 1 d D
N7 N 0.2669(8) 0.3029(7) 0.5129(4) 0.039(2) Uani 1 1 d .
O1B O 0.5013(10) 0.0747(11) 0.3127(6) 0.111(5) Uani 1 1 d .
O1C O 0.4998(8) -0.0535(7) 0.2468(4) 0.062(3) Uani 1 1 d .
O1D O 0.6190(11) 0.0005(13) 0.3012(7) 0.131(6) Uani 1 1 d .
N1A N 0.5381(10) 0.0089(10) 0.2884(6) 0.084(4) Uani 1 1 d .

loop_
_atom_site_aniso_label
_atom_site_aniso_U_11
_atom_site_aniso_U_22
_atom_site_aniso_U_33
_atom_site_aniso_U_23
_atom_site_aniso_U_13
_atom_site_aniso_U_12
Tb1 0.0283(3) 0.0173(3) 0.0168(3) 0.0042(2) 0.0101(2) -0.0023(2)
Tb2 0.0483(4) 0.0204(3) 0.0222(3) 0.0030(2) 0.0132(3) -0.0131(3)
Tb3 0.0429(4) 0.0173(3) 0.0219(3) 0.0012(2) 0.0195(3) -0.0070(3)
Tb4 0.0347(3) 0.0199(3) 0.0200(3) 0.0022(2) 0.0158(2) -0.0057(2)
Tb5 0.0383(4) 0.0208(3) 0.0170(3) 0.0006(2) 0.0141(2) -0.0008(3)
Tb6 0.0405(4) 0.0235(3) 0.0176(3) 0.0039(2) 0.0104(2) -0.0040(3)
Tb7 0.1029(6) 0.0162(3) 0.0258(3) -0.0003(2) 0.0407(4) -0.0086(3)
O1 0.057(5) 0.027(4) 0.030(4) 0.008(3) 0.021(3) -0.002(3)
O2 0.038(4) 0.018(3) 0.020(3) 0.003(2) 0.011(3) -0.003(3)
O3 0.035(4) 0.020(3) 0.020(3) 0.005(3) 0.013(3) -0.002(3)
O4 0.045(5) 0.021(4) 0.021(4) 0.001(3) 0.021(3) -0.004(3)
O5 0.052(5) 0.021(3) 0.024(3) 0.000(2) 0.020(3) -0.012(3)
O6 0.071(6) 0.016(3) 0.030(4) 0.003(3) 0.026(3) -0.005(3)
O7 0.048(4) 0.021(4) 0.024(3) 0.007(3) 0.010(3) -0.011(3)
O8 0.036(4) 0.017(3) 0.024(3) 0.005(2) 0.013(3) -0.003(3)
O9 0.032(4) 0.029(3) 0.017(3) 0.004(3) 0.012(3) -0.003(3)
O10 0.034(4) 0.034(4) 0.024(4) 0.008(3) 0.004(3) -0.003(3)
O11 0.056(4) 0.022(3) 0.017(3) -0.001(3) 0.010(3) -0.007(3)
O12 0.073(6) 0.041(4) 0.028(4) 0.004(3) 0.007(3) -0.026(4)
O13 0.044(4) 0.020(3) 0.016(3) -0.002(3) 0.011(3) -0.006(3)
O14 0.048(4) 0.022(3) 0.025(3) -0.004(3) 0.019(3) -0.009(3)
O15 0.048(4) 0.024(3) 0.031(3) 0.010(3) 0.020(3) -0.004(3)
O16 0.051(4) 0.015(3) 0.019(3) -0.003(2) 0.016(3) -0.012(3)
O17 0.034(4) 0.021(3) 0.025(3) 0.004(3) 0.013(3) -0.011(3)
O18 0.039(4) 0.025(3) 0.021(3) 0.003(3) 0.012(3) -0.005(3)
O19 0.044(4) 0.017(3) 0.017(3) 0.000(3) 0.012(3) -0.007(3)
O20 0.043(4) 0.028(4) 0.022(3) 0.000(3) 0.020(3) -0.002(3)
O21 0.040(4) 0.048(4) 0.030(4) 0.012(3) 0.015(3) 0.008(3)
O22 0.054(4) 0.036(4) 0.024(4) 0.009(3) 0.020(3) 0.008(3)
O23 0.057(5) 0.074(7) 0.056(6) 0.023(5) 0.032(5) 0.033(5)
O24 0.055(5) 0.045(5) 0.046(5) 0.020(4) 0.026(4) 0.002(4)
O25 0.057(4) 0.026(4) 0.027(4) 0.003(3) 0.021(3) 0.001(3)
O26 0.056(6) 0.098(9) 0.109(10) 0.062(8) 0.026(5) 0.017(6)
O27 0.053(4) 0.032(4) 0.025(4) 0.003(3) 0.014(3) -0.013(3)
O28 0.057(5) 0.030(4) 0.035(4) -0.003(3) 0.009(3) -0.010(3)
O29 0.052(5) 0.054(6) 0.044(5) -0.001(5) 0.000(4) -0.009(4)
O30 0.051(5) 0.076(6) 0.044(5) 0.025(4) 0.005(4) -0.004(4)
O31 0.048(4) 0.070(6) 0.031(4) 0.014(4) 0.003(3) -0.014(4)
O32 0.051(5) 0.177(15) 0.128(13) 0.093(12) -0.012(5) -0.015(6)
O33 0.153(13) 0.071(7) 0.120(12) 0.000(7) 0.015(10) 0.010(7)
O34 0.117(10) 0.122(11) 0.120(11) 0.060(9) 0.072(10) 0.019(9)
O35 0.081(8) 0.075(7) 0.052(7) 0.015(5) 0.015(6) -0.027(6)
C89 0.052(6) 0.032(5) 0.017(4) -0.001(3) 0.010(3) -0.010(5)
N1 0.033(4) 0.024(4) 0.017(4) 0.002(3) 0.006(3) -0.007(3)
N2 0.036(5) 0.030(4) 0.037(6) 0.012(4) 0.023(4) -0.004(4)
N3 0.035(4) 0.037(4) 0.022(5) 0.006(3) 0.008(3) -0.002(3)
N4 0.025(4) 0.022(4) 0.020(4) 0.007(3) 0.007(3) -0.006(3)
N5 0.046(5) 0.033(5) 0.032(5) 0.019(4) 0.025(4) 0.009(4)
N6 0.035(4) 0.022(4) 0.015(4) 0.001(3) 0.005(3) -0.004(3)
N8 0.055(4) 0.039(3) 0.029(3) 0.010(3) 0.001(3) -0.025(3)
N9 0.055(4) 0.039(3) 0.029(3) 0.010(3) 0.001(3) -0.025(3)
N10 0.034(4) 0.024(4) 0.023(4) 0.006(3) 0.012(3) -0.003(3)
N11 0.041(5) 0.042(5) 0.023(4) 0.009(4) 0.007(4) -0.003(4)
N12 0.035(4) 0.033(4) 0.046(5) 0.003(4) 0.015(4) 0.004(3)
N13 0.040(4) 0.022(4) 0.033(4) 0.005(3) 0.022(3) 0.000(3)
N14 0.050(5) 0.032(5) 0.040(4) 0.005(4) 0.022(4) -0.013(4)
N15 0.036(4) 0.023(5) 0.037(4) 0.000(3) 0.020(3) -0.005(3)
N16 0.047(5) 0.036(5) 0.019(4) 0.008(3) 0.015(3) 0.003(4)
N17 0.055(5) 0.025(5) 0.025(4) 0.003(4) 0.024(4) 0.006(4)
N18 0.042(4) 0.032(5) 0.030(4) 0.005(3) 0.020(3) 0.003(4)
N19 0.052(5) 0.040(5) 0.044(5) 0.014(4) 0.021(4) 0.002(4)
N20 0.048(4) 0.075(7) 0.045(6) 0.019(5) 0.002(4) -0.010(4)
N21 0.045(5) 0.056(6) 0.030(5) 0.013(4) 0.021(4) 0.016(4)
N22 0.046(4) 0.026(4) 0.028(4) 0.000(3) 0.009(3) -0.015(3)
N24 0.045(7) 0.060(6) 0.039(6) 0.008(5) -0.001(5) -0.020(5)
C1 0.102(11) 0.031(7) 0.070(9) 0.025(7) 0.066(9) 0.024(8)
C2 0.043(6) 0.022(4) 0.024(5) 0.006(3) 0.018(5) 0.003(4)
C3 0.059(8) 0.026(5) 0.036(6) 0.008(4) 0.023(6) 0.011(5)
C4 0.084(10) 0.026(5) 0.049(7) 0.013(5) 0.037(7) 0.011(6)
C5 0.072(8) 0.019(5) 0.036(6) 0.010(4) 0.030(6) 0.002(5)
C6 0.046(6) 0.019(4) 0.024(5) 0.000(4) 0.019(5) -0.005(4)
C7 0.029(5) 0.016(4) 0.020(4) 0.000(3) 0.007(4) -0.005(3)
C8 0.038(5) 0.022(4) 0.017(5) 0.001(4) 0.015(4) -0.002(4)
C9 0.037(5) 0.035(5) 0.027(6) 0.007(4) 0.009(4) -0.003(4)
C10 0.041(5) 0.064(7) 0.036(7) 0.010(6) 0.013(5) 0.006(5)
C11 0.043(7) 0.076(7) 0.073(11) 0.024(7) 0.012(6) 0.009(5)
C12 0.043(6) 0.065(7) 0.053(9) 0.015(6) 0.009(6) 0.013(5)
C13 0.040(5) 0.039(5) 0.023(6) 0.004(5) 0.001(5) 0.001(4)
C14 0.064(9) 0.037(6) 0.023(6) 0.010(5) 0.029(6) 0.009(6)
C15 0.024(5) 0.028(4) 0.021(5) 0.002(4) 0.006(4) -0.011(4)
C16 0.042(6) 0.030(5) 0.028(5) 0.012(4) 0.017(5) 0.002(5)
C17 0.041(7) 0.033(5) 0.026(5) 0.013(4) 0.020(5) 0.002(5)
C18 0.033(6) 0.029(5) 0.029(5) 0.012(4) 0.014(5) -0.006(4)
C19 0.021(5) 0.026(4) 0.012(4) 0.000(3) -0.002(4) -0.013(3)
C20 0.029(5) 0.026(4) 0.017(4) 0.003(3) 0.011(4) -0.008(4)
C21 0.022(5) 0.028(4) 0.016(4) -0.001(3) 0.002(4) -0.010(4)
C22 0.040(5) 0.024(5) 0.019(5) 0.009(4) 0.012(4) 0.000(4)
C23 0.046(6) 0.026(5) 0.032(6) 0.010(5) 0.015(5) 0.003(5)
C24 0.038(6) 0.026(6) 0.032(5) 0.008(4) 0.010(4) 0.000(5)
C25 0.039(6) 0.030(6) 0.040(6) 0.013(5) 0.014(5) 0.000(5)
C26 0.038(5) 0.019(5) 0.020(5) 0.001(4) 0.009(4) -0.004(4)
C27 0.047(8) 0.024(5) 0.031(6) 0.006(4) 0.008(6) -0.008(5)
C28 0.058(8) 0.029(5) 0.034(5) 0.008(4) 0.028(5) -0.001(5)
C29 0.059(9) 0.037(6) 0.040(5) -0.002(4) 0.026(6) 0.002(5)
C30 0.087(12) 0.052(7) 0.043(6) 0.001(5) 0.038(7) 0.010(7)
C31 0.063(9) 0.047(5) 0.031(6) -0.003(4) 0.028(6) 0.000(6)
C32 0.049(8) 0.039(5) 0.022(5) 0.003(4) 0.020(5) -0.010(5)
C33 0.060(8) 0.027(4) 0.024(4) 0.000(3) 0.027(5) -0.005(4)
C34 0.049(8) 0.042(4) 0.021(5) 0.005(4) 0.012(5) -0.014(4)
C35 0.055(4) 0.039(3) 0.029(3) 0.010(3) 0.001(3) -0.025(3)
C36 0.066(8) 0.042(6) 0.039(6) 0.018(5) -0.007(5) -0.032(5)
C37 0.071(9) 0.048(7) 0.055(7) 0.023(6) -0.005(6) -0.026(6)
C38 0.085(11) 0.058(7) 0.058(7) 0.027(6) -0.001(7) -0.011(7)
C39 0.046(7) 0.034(5) 0.038(6) 0.005(4) -0.015(5) -0.031(4)
C40 0.074(9) 0.036(8) 0.025(5) 0.011(5) 0.001(5) -0.027(7)
C41 0.034(6) 0.023(4) 0.027(4) 0.009(3) 0.007(4) -0.010(4)
C42 0.035(6) 0.022(5) 0.025(5) 0.000(4) 0.009(4) -0.012(4)
C43 0.053(7) 0.017(5) 0.028(5) 0.001(4) 0.010(4) -0.011(5)
C44 0.036(6) 0.019(5) 0.029(5) 0.000(4) 0.012(4) -0.005(4)
C45 0.034(5) 0.018(4) 0.020(4) 0.002(3) 0.010(3) -0.002(4)
C46 0.028(5) 0.019(4) 0.023(4) 0.004(3) 0.009(3) -0.004(4)
C47 0.032(5) 0.021(5) 0.016(4) 0.007(3) 0.011(3) -0.002(4)
C48 0.040(5) 0.035(5) 0.052(6) 0.005(5) 0.004(5) 0.005(4)
C49 0.083(9) 0.083(11) 0.115(12) 0.044(11) -0.044(9) -0.017(9)
C50 0.080(10) 0.097(13) 0.149(15) 0.049(13) -0.052(10) -0.022(10)
C51 0.056(8) 0.067(10) 0.136(13) 0.027(10) -0.019(8) 0.005(7)
C52 0.031(5) 0.036(7) 0.097(10) 0.009(6) 0.010(5) 0.007(5)
C53 0.035(6) 0.043(7) 0.039(7) 0.014(6) 0.004(5) 0.000(5)
C54 0.045(5) 0.034(6) 0.031(5) 0.012(4) 0.006(4) -0.003(5)
C55 0.069(8) 0.073(10) 0.034(5) 0.024(5) 0.002(5) -0.007(7)
C56 0.099(10) 0.119(14) 0.037(7) 0.042(7) -0.004(6) -0.039(10)
C57 0.079(9) 0.093(11) 0.030(5) 0.028(6) 0.009(5) -0.018(8)
C58 0.054(6) 0.027(5) 0.023(4) 0.008(4) 0.014(4) 0.004(4)
C59 0.044(5) 0.024(5) 0.021(4) 0.004(3) 0.010(3) 0.001(4)
C60 0.053(6) 0.027(5) 0.029(4) 0.014(4) 0.017(4) 0.004(5)
C61 0.041(5) 0.034(6) 0.038(5) 0.000(4) 0.023(4) -0.007(4)
C62 0.040(6) 0.035(7) 0.057(6) -0.002(5) 0.021(4) -0.017(5)
C63 0.045(7) 0.060(9) 0.060(6) 0.002(6) 0.019(5) -0.011(6)
C64 0.045(6) 0.048(8) 0.056(7) -0.005(5) 0.018(5) -0.001(5)
C65 0.038(5) 0.039(7) 0.037(5) -0.001(4) 0.017(4) 0.004(5)
C66 0.080(11) 0.047(7) 0.034(7) 0.015(6) -0.011(7) -0.032(7)
C67 0.062(7) 0.041(6) 0.028(4) 0.006(4) 0.007(4) -0.012(6)
C68 0.047(7) 0.062(8) 0.028(5) -0.002(4) 0.009(4) -0.008(6)
C69 0.043(7) 0.068(8) 0.030(5) 0.004(5) 0.006(5) 0.003(6)
C70 0.053(7) 0.076(8) 0.024(5) 0.007(5) 0.004(5) -0.008(6)
C71 0.042(6) 0.051(6) 0.019(4) 0.006(4) 0.012(4) 0.001(5)
C72 0.039(5) 0.040(5) 0.025(5) 0.009(4) 0.012(4) 0.011(4)
C73 0.055(6) 0.040(6) 0.031(5) 0.003(4) 0.023(4) -0.001(5)
C74 0.073(7) 0.050(8) 0.041(6) -0.001(5) 0.041(5) -0.006(6)
C75 0.067(7) 0.033(7) 0.053(6) -0.003(5) 0.035(5) -0.001(6)
C76 0.056(7) 0.025(6) 0.050(6) -0.012(5) 0.034(5) 0.003(5)
C77 0.041(5) 0.037(6) 0.038(5) -0.002(5) 0.022(4) 0.007(5)
O1A 0.44(4) 0.22(2) 0.33(3) -0.01(2) 0.01(3) -0.13(2)
O65 0.44(4) 0.22(2) 0.33(3) -0.01(2) 0.01(3) -0.13(2)
N74 0.44(4) 0.22(2) 0.33(3) -0.01(2) 0.01(3) -0.13(2)
O66 0.44(4) 0.22(2) 0.33(3) -0.01(2) 0.01(3) -0.13(2)
N7 0.054(6) 0.035(4) 0.022(4) 0.005(3) 0.012(4) -0.019(4)
O1B 0.098(10) 0.118(10) 0.097(11) -0.010(8) 0.041(8) -0.004(8)
O1C 0.090(8) 0.069(7) 0.038(5) 0.025(5) 0.023(5) 0.015(6)
O1D 0.095(8) 0.201(16) 0.094(11) 0.031(11) 0.022(7) 0.015(9)
N1A 0.093(8) 0.105(9) 0.050(7) 0.013(6) 0.028(6) -0.001(7)

loop_
_atom_type_symbol
_atom_type_description
_atom_type_scat_dispersion_real
_atom_type_scat_dispersion_imag
_atom_type_scat_source
C C 0.0033 0.0016 'International Tables Vol C Tables 4.2.6.8 and 6.1.1.4'
H H 0.0000 0.0000 'International Tables Vol C Tables 4.2.6.8 and 6.1.1.4'
N N 0.0061 0.0033 'International Tables Vol C Tables 4.2.6.8 and 6.1.1.4'
O O 0.0106 0.0060 'International Tables Vol C Tables 4.2.6.8 and 6.1.1.4'
Tb Tb -0.1723 4.1537 'International Tables Vol C Tables 4.2.6.8 and 6.1.1.4'

loop_
_geom_angle_atom_site_label_1
_geom_angle_atom_site_label_2
_geom_angle_atom_site_label_3
_geom_angle
Tb6 Tb1 Tb2 109.161(19)
Tb6 Tb1 Tb7 54.010(18)
Tb7 Tb1 Tb2 55.16(2)
O2 Tb1 Tb2 134.30(19)
O2 Tb1 Tb6 35.08(19)
O2 Tb1 Tb7 83.89(19)
O2 Tb1 O3 166.0(3)
O2 Tb1 O17 99.6(3)
O2 Tb1 N1 67.7(3)
O2 Tb1 N3 107.1(3)
O2 Tb1 N4 123.2(3)
O2 Tb1 N6 73.9(3)
O3 Tb1 Tb2 35.67(19)
O3 Tb1 Tb6 131.29(19)
O3 Tb1 Tb7 82.54(18)
O3 Tb1 N1 123.6(3)
O3 Tb1 N3 75.0(3)
O3 Tb1 N4 70.4(3)
O3 Tb1 N6 113.9(3)
O17 Tb1 Tb2 35.64(19)
O17 Tb1 Tb6 83.07(19)
O17 Tb1 Tb7 37.5(2)
O17 Tb1 O3 71.3(3)
O17 Tb1 N1 161.1(3)
O17 Tb1 N3 136.1(3)
O17 Tb1 N4 107.1(3)
O17 Tb1 N6 81.2(3)
O18 Tb1 Tb2 83.62(19)
O18 Tb1 Tb6 35.88(19)
O18 Tb1 Tb7 36.2(2)
O18 Tb1 O2 70.7(3)
O18 Tb1 O3 96.2(3)
O18 Tb1 O17 73.7(3)
O18 Tb1 N1 112.6(3)
O18 Tb1 N3 82.9(3)
O18 Tb1 N4 164.9(3)
O18 Tb1 N6 131.8(3)
N1 Tb1 Tb2 157.5(2)
N1 Tb1 Tb6 92.4(2)
N1 Tb1 Tb7 145.7(2)
N1 Tb1 N4 71.6(3)
N3 Tb1 Tb2 106.4(2)
N3 Tb1 Tb6 99.2(2)
N3 Tb1 Tb7 111.4(2)
N3 Tb1 N1 62.7(3)
N3 Tb1 N4 86.7(3)
N4 Tb1 Tb2 88.8(2)
N4 Tb1 Tb6 158.3(2)
N4 Tb1 Tb7 142.5(2)
N6 Tb1 Tb2 99.2(2)
N6 Tb1 Tb6 101.6(2)
N6 Tb1 Tb7 109.2(2)
N6 Tb1 N1 81.8(3)
N6 Tb1 N3 139.3(3)
N6 Tb1 N4 62.4(3)
Tb7 Tb2 Tb3 58.41(2)
O3 Tb2 Tb3 116.04(19)
O3 Tb2 Tb7 88.13(17)
O3 Tb2 O5 117.3(3)
O3 Tb2 O15 129.1(3)
O3 Tb2 O17 69.4(3)
O3 Tb2 O27 142.4(3)
O3 Tb2 O28 126.9(3)
O3 Tb2 N9 73.6(3)
O3 Tb2 N22 138.5(3)
O3 Tb2 N7 82.9(3)
O5 Tb2 Tb3 40.39(19)
O5 Tb2 Tb7 98.52(19)
O5 Tb2 O15 73.4(3)
O5 Tb2 O27 76.9(3)
O5 Tb2 O28 115.6(3)
O5 Tb2 N9 131.8(3)
O5 Tb2 N22 97.6(3)
O5 Tb2 N7 71.3(3)
O15 Tb2 Tb3 39.6(2)
O15 Tb2 Tb7 41.6(2)
O15 Tb2 O27 87.6(3)
O15 Tb2 O28 70.8(3)
O15 Tb2 N9 138.9(4)
O15 Tb2 N22 80.1(3)
O15 Tb2 N7 140.9(3)
O16 Tb2 Tb3 41.67(18)
O16 Tb2 Tb7 41.10(19)
O16 Tb2 O3 76.4(3)
O16 Tb2 O5 70.1(3)
O16 Tb2 O15 60.3(3)
O16 Tb2 O17 75.7(3)
O16 Tb2 O27 139.0(3)
O16 Tb2 O28 126.9(3)
O16 Tb2 N9 149.0(3)
O16 Tb2 N22 140.3(3)
O16 Tb2 N7 120.1(3)
O17 Tb2 Tb3 101.40(19)
O17 Tb2 Tb7 43.06(19)
O17 Tb2 O5 141.6(3)
O17 Tb2 O15 74.7(3)
O17 Tb2 O27 122.5(3)
O17 Tb2 O28 72.4(3)
O17 Tb2 N9 86.6(3)
O17 Tb2 N22 97.5(3)
O17 Tb2 N7 144.2(3)
O27 Tb2 Tb3 97.3(2)
O27 Tb2 Tb7 125.9(2)
O27 Tb2 O28 50.2(3)
O27 Tb2 N9 72.0(3)
O27 Tb2 N22 25.1(3)
O27 Tb2 N7 68.6(3)
O28 Tb2 Tb3 106.5(2)
O28 Tb2 Tb7 88.2(2)
O28 Tb2 N9 68.7(4)
O28 Tb2 N22 25.3(3)
O28 Tb2 N7 110.6(3)
N9 Tb2 Tb3 169.1(2)
N9 Tb2 Tb7 129.6(3)
N9 Tb2 N22 66.3(3)
N22 Tb2 Tb3 105.0(2)
N22 Tb2 Tb7 109.2(2)
N7 Tb2 Tb3 111.1(3)
N7 Tb2 Tb7 161.0(3)
N7 Tb2 N9 63.5(4)
N7 Tb2 N22 88.4(3)
Tb7 Tb3 Tb2 60.68(2)
O5 Tb3 Tb2 41.6(2)
O5 Tb3 Tb7 101.9(2)
O5 Tb3 O6 65.6(3)
O5 Tb3 O7 79.3(3)
O5 Tb3 O14 140.9(3)
O5 Tb3 O16 70.0(3)
O5 Tb3 O24 91.5(3)
O5 Tb3 O25 127.7(3)
O5 Tb3 N19 111.1(3)
O6 Tb3 Tb2 107.1(2)
O6 Tb3 Tb7 167.13(19)
O6 Tb3 O7 69.5(3)
O6 Tb3 O25 70.6(3)
O6 Tb3 N19 72.0(3)
O7 Tb3 Tb2 91.37(18)
O7 Tb3 Tb7 112.75(19)
O7 Tb3 N19 130.5(3)
O8 Tb3 Tb2 132.7(2)
O8 Tb3 Tb7 92.83(18)
O8 Tb3 O5 141.2(3)
O8 Tb3 O6 99.1(3)
O8 Tb3 O7 61.9(3)
O8 Tb3 O14 70.0(3)
O8 Tb3 O16 135.3(3)
O8 Tb3 O24 120.6(3)
O8 Tb3 O25 71.7(3)
O8 Tb3 N19 95.7(3)
O14 Tb3 Tb2 102.3(2)
O14 Tb3 Tb7 42.7(2)
O14 Tb3 O6 147.3(3)
O14 Tb3 O7 124.4(3)
O14 Tb3 O16 71.2(3)
O14 Tb3 O24 82.9(3)
O14 Tb3 O25 76.7(3)
O14 Tb3 N19 78.4(3)
O15 Tb3 Tb2 42.9(2)
O15 Tb3 Tb7 42.7(2)
O15 Tb3 O5 77.4(3)
O15 Tb3 O6 131.7(3)
O15 Tb3 O7 74.2(3)
O15 Tb3 O8 90.6(3)
O15 Tb3 O14 80.3(3)
O15 Tb3 O16 61.6(3)
O15 Tb3 O24 136.4(3)
O15 Tb3 O25 154.7(3)
O15 Tb3 N19 154.2(3)
O16 Tb3 Tb2 40.3(2)
O16 Tb3 Tb7 42.76(18)
O16 Tb3 O6 125.6(3)
O16 Tb3 O7 130.2(3)
O16 Tb3 O24 74.8(3)
O16 Tb3 O25 119.1(3)
O16 Tb3 N19 97.4(3)
O24 Tb3 Tb2 103.6(2)
O24 Tb3 Tb7 101.5(2)
O24 Tb3 O6 76.5(3)
O24 Tb3 O7 145.6(3)
O24 Tb3 O25 50.6(3)
O24 Tb3 N19 25.8(3)
O25 Tb3 Tb2 154.2(2)
O25 Tb3 Tb7 118.26(19)
O25 Tb3 O7 110.7(3)
O25 Tb3 N19 24.9(3)
N19 Tb3 Tb2 129.4(2)
N19 Tb3 Tb7 111.8(2)
Tb3 Tb4 Tb5 109.140(19)
Tb3 Tb4 Tb7 54.250(19)
Tb5 Tb4 Tb7 54.93(2)
O8 Tb4 Tb3 35.23(19)
O8 Tb4 Tb5 133.66(19)
O8 Tb4 Tb7 84.09(19)
O8 Tb4 N10 68.3(3)
O8 Tb4 N12 105.0(3)
O8 Tb4 N13 124.6(3)
O8 Tb4 N15 73.9(3)
O9 Tb4 Tb3 130.04(19)
O9 Tb4 Tb5 37.0(2)
O9 Tb4 Tb7 81.78(19)
O9 Tb4 O8 165.1(3)
O9 Tb4 N10 123.2(3)
O9 Tb4 N12 76.1(3)
O9 Tb4 N13 70.2(3)
O9 Tb4 N15 116.0(3)
O13 Tb4 Tb3 82.20(18)
O13 Tb4 Tb5 35.54(18)
O13 Tb4 Tb7 36.6(2)
O13 Tb4 O8 98.7(3)
O13 Tb4 O9 72.5(3)
O13 Tb4 N10 160.3(3)
O13 Tb4 N12 137.8(3)
O13 Tb4 N13 108.8(3)
O13 Tb4 N15 83.8(3)
O14 Tb4 Tb3 35.81(19)
O14 Tb4 Tb5 83.3(2)
O14 Tb4 Tb7 35.3(2)
O14 Tb4 O8 70.9(3)
O14 Tb4 O9 94.7(3)
O14 Tb4 O13 71.9(3)
O14 Tb4 N10 114.9(3)
O14 Tb4 N12 83.5(4)
O14 Tb4 N13 163.2(3)
O14 Tb4 N15 132.9(3)
N10 Tb4 Tb3 93.4(2)
N10 Tb4 Tb5 157.1(2)
N10 Tb4 Tb7 147.1(2)
N12 Tb4 Tb3 97.6(3)
N12 Tb4 Tb5 109.6(3)
N12 Tb4 Tb7 112.0(3)
N12 Tb4 N10 61.6(3)
N12 Tb4 N13 85.7(4)
N12 Tb4 N15 136.0(4)
N13 Tb4 Tb3 159.7(2)
N13 Tb4 Tb5 88.3(2)
N13 Tb4 Tb7 142.4(2)
N13 Tb4 N10 70.4(3)
N15 Tb4 Tb3 102.8(2)
N15 Tb4 Tb5 99.9(2)
N15 Tb4 Tb7 111.6(3)
N15 Tb4 N10 78.4(3)
N15 Tb4 N13 62.8(3)
Tb6 Tb5 Tb4 112.86(2)
Tb7 Tb5 Tb4 62.831(16)
Tb7 Tb5 Tb6 58.81(2)
O9 Tb5 Tb4 35.43(18)
O9 Tb5 Tb6 112.96(18)
O9 Tb5 Tb7 87.64(17)
O9 Tb5 O19 128.8(3)
O9 Tb5 O21 131.4(3)
O9 Tb5 O22 144.1(3)
O9 Tb5 N16 78.0(3)
O9 Tb5 N18 75.9(3)
O11 Tb5 Tb4 137.4(2)
O11 Tb5 Tb6 41.34(19)
O11 Tb5 Tb7 99.7(2)
O11 Tb5 O9 112.4(3)
O11 Tb5 O13 142.3(3)
O11 Tb5 O19 74.8(3)
O11 Tb5 O20 70.4(3)
O11 Tb5 O21 116.0(3)
O11 Tb5 O22 76.6(3)
O11 Tb5 N16 72.6(3)
O11 Tb5 N18 132.8(3)
O13 Tb5 Tb4 34.8(2)
O13 Tb5 Tb6 101.63(19)
O13 Tb5 Tb7 42.84(19)
O13 Tb5 O9 70.1(3)
O13 Tb5 O19 75.9(3)
O13 Tb5 O20 74.9(3)
O13 Tb5 O21 74.3(3)
O13 Tb5 O22 124.7(3)
O13 Tb5 N16 139.9(3)
O13 Tb5 N18 84.9(3)
O19 Tb5 Tb4 104.34(17)
O19 Tb5 Tb6 39.84(19)
O19 Tb5 Tb7 42.47(18)
O19 Tb5 O21 69.8(3)
O19 Tb5 O22 86.9(3)
O19 Tb5 N16 144.3(3)
O19 Tb5 N18 137.7(3)
O20 Tb5 Tb4 72.6(2)
O20 Tb5 Tb6 41.8(2)
O20 Tb5 Tb7 41.0(2)
O20 Tb5 O9 73.9(3)
O20 Tb5 O19 60.8(3)
O20 Tb5 O21 126.5(3)
O20 Tb5 O22 138.4(3)
O20 Tb5 N16 119.2(3)
O20 Tb5 N18 147.9(3)
O21 Tb5 Tb4 102.6(2)
O21 Tb5 Tb6 105.7(2)
O21 Tb5 Tb7 88.20(19)
O22 Tb5 Tb4 145.7(2)
O22 Tb5 Tb6 96.6(2)
O22 Tb5 Tb7 126.24(19)
O22 Tb5 O21 50.5(3)
O22 Tb5 N16 71.7(3)
O22 Tb5 N18 73.7(3)
N16 Tb5 Tb4 109.4(2)
N16 Tb5 Tb6 113.2(2)
N16 Tb5 Tb7 159.2(3)
N16 Tb5 O21 112.6(3)
N18 Tb5 Tb4 76.6(2)
N18 Tb5 Tb6 170.3(2)
N18 Tb5 Tb7 127.5(2)
N18 Tb5 O21 68.8(3)
N18 Tb5 N16 63.7(3)
Tb7 Tb6 Tb5 60.36(2)
O1 Tb6 Tb5 92.23(19)
O1 Tb6 Tb7 115.0(2)
O1 Tb6 N20 126.2(4)
O2 Tb6 Tb5 132.0(2)
O2 Tb6 Tb7 92.55(18)
O2 Tb6 O1 62.4(3)
O2 Tb6 O11 142.3(3)
O2 Tb6 O12 102.0(3)
O2 Tb6 O18 69.9(3)
O2 Tb6 O20 134.2(3)
O2 Tb6 O30 119.3(3)
O2 Tb6 O31 69.9(3)
O2 Tb6 N20 94.5(3)
O11 Tb6 Tb5 40.73(19)
O11 Tb6 Tb7 100.62(19)
O11 Tb6 O1 80.1(3)
O11 Tb6 O12 65.2(3)
O11 Tb6 O20 69.6(3)
O11 Tb6 O30 92.6(3)
O11 Tb6 O31 128.7(3)
O11 Tb6 N20 111.5(3)
O12 Tb6 Tb5 105.8(2)
O12 Tb6 Tb7 164.8(2)
O12 Tb6 O1 69.4(3)
O12 Tb6 O31 70.0(3)
O12 Tb6 N20 69.5(4)
O18 Tb6 Tb5 102.58(19)
O18 Tb6 Tb7 43.42(19)
O18 Tb6 O1 126.5(3)
O18 Tb6 O11 139.7(3)
O18 Tb6 O12 146.8(3)
O18 Tb6 O20 70.3(3)
O18 Tb6 O30 81.0(3)
O18 Tb6 O31 77.1(3)
O18 Tb6 N20 78.8(3)
O19 Tb6 Tb5 42.88(19)
O19 Tb6 Tb7 43.18(19)
O19 Tb6 O1 75.7(3)
O19 Tb6 O2 89.7(3)
O19 Tb6 O11 77.0(3)
O19 Tb6 O12 131.6(3)
O19 Tb6 O18 81.4(3)
O19 Tb6 O20 62.6(3)
O19 Tb6 O30 137.5(3)
O19 Tb6 O31 154.3(3)
O19 Tb6 N20 156.9(4)
O20 Tb6 Tb5 41.41(19)
O20 Tb6 Tb7 42.08(19)
O20 Tb6 O1 132.4(3)
O20 Tb6 O12 123.7(3)
O20 Tb6 O30 75.1(3)
O20 Tb6 O31 121.1(3)
O20 Tb6 N20 99.3(4)
O30 Tb6 Tb5 105.2(3)
O30 Tb6 Tb7 101.2(3)
O30 Tb6 O1 143.7(3)
O30 Tb6 O12 75.3(4)
O30 Tb6 O31 52.0(4)
O30 Tb6 N20 26.5(4)
O31 Tb6 Tb5 157.2(3)
O31 Tb6 Tb7 119.9(2)
O31 Tb6 O1 106.4(3)
O31 Tb6 N20 25.5(4)
N20 Tb6 Tb5 131.7(3)
N20 Tb6 Tb7 113.9(3)
Tb3 Tb7 Tb2 60.905(17)
Tb3 Tb7 Tb5 124.47(2)
Tb5 Tb7 Tb2 159.19(3)
Tb6 Tb7 Tb2 125.43(2)
Tb6 Tb7 Tb3 152.43(3)
Tb6 Tb7 Tb5 60.834(19)
O13 Tb7 Tb2 126.73(18)
O13 Tb7 Tb3 88.12(18)
O13 Tb7 Tb5 41.63(17)
O13 Tb7 Tb6 102.45(17)
O13 Tb7 O17 131.4(3)
O14 Tb7 Tb2 102.15(18)
O14 Tb7 Tb3 42.39(19)
O14 Tb7 Tb5 89.03(19)
O14 Tb7 Tb6 118.0(2)
O14 Tb7 O13 68.9(3)
O14 Tb7 O15 78.4(3)
O14 Tb7 O17 143.6(3)
O14 Tb7 O18 112.5(3)
O14 Tb7 O19 131.8(3)
O15 Tb7 Tb2 43.26(19)
O15 Tb7 Tb3 41.0(2)
O15 Tb7 Tb5 124.8(2)
O15 Tb7 Tb6 163.5(2)
O15 Tb7 O13 84.5(3)
O15 Tb7 O17 75.0(3)
O15 Tb7 O18 132.2(3)
O15 Tb7 O19 129.8(3)
O16 Tb7 Tb2 40.4(2)
O16 Tb7 Tb3 43.41(18)
O16 Tb7 Tb5 158.6(2)
O16 Tb7 Tb6 120.45(19)
O16 Tb7 O13 131.5(3)
O16 Tb7 O14 71.4(3)
O16 Tb7 O15 61.0(3)
O16 Tb7 O17 74.1(3)
O16 Tb7 O18 78.2(3)
O16 Tb7 O19 152.6(3)
O17 Tb7 Tb2 41.90(18)
O17 Tb7 Tb3 102.74(18)
O17 Tb7 Tb5 126.62(19)
O17 Tb7 Tb6 89.35(18)
O18 Tb7 Tb2 89.61(18)
O18 Tb7 Tb3 118.26(19)
O18 Tb7 Tb5 102.40(18)
O18 Tb7 Tb6 42.75(18)
O18 Tb7 O13 143.3(2)
O18 Tb7 O17 70.5(3)
O19 Tb7 Tb2 125.28(19)
O19 Tb7 Tb3 162.85(19)
O19 Tb7 Tb5 43.42(18)
O19 Tb7 Tb6 41.0(2)
O19 Tb7 O13 75.6(3)
O19 Tb7 O17 84.5(3)
O19 Tb7 O18 78.7(3)
O20 Tb7 Tb2 157.9(2)
O20 Tb7 Tb3 119.5(2)
O20 Tb7 Tb5 41.6(2)
O20 Tb7 Tb6 43.1(2)
O20 Tb7 O13 74.3(3)
O20 Tb7 O14 77.7(3)
O20 Tb7 O15 152.5(3)
O20 Tb7 O16 122.5(3)
O20 Tb7 O17 132.4(3)
O20 Tb7 O18 70.6(3)
O20 Tb7 O19 61.8(3)
C1 O1 Tb6 125.1(8)
C2 O1 Tb6 113.4(7)
C2 O1 C1 117.3(10)
Tb1 O2 Tb6 109.9(3)
C7 O2 Tb1 129.8(7)
C7 O2 Tb6 120.3(6)
Tb1 O3 Tb2 109.6(3)
C20 O3 Tb1 127.7(7)
C20 O3 Tb2 121.3(7)
C15 O4 C14 117.2(9)
Tb3 O5 Tb2 98.1(3)
C33 O5 Tb2 140.0(8)
C33 O5 Tb3 121.0(8)
C27 O6 Tb3 126.5(7)
C28 O6 Tb3 119.8(7)
C28 O6 C27 113.7(9)
C40 O7 Tb3 125.8(7)
C41 O7 Tb3 112.3(7)
C41 O7 C40 115.5(9)
Tb3 O8 Tb4 109.4(3)
C46 O8 Tb3 120.9(6)
C46 O8 Tb4 129.7(7)
Tb4 O9 Tb5 107.6(3)
C59 O9 Tb4 126.7(7)
C59 O9 Tb5 124.3(7)
C54 O10 C53 118.1(10)
Tb5 O11 Tb6 97.9(3)
C89 O11 Tb5 138.9(8)
C89 O11 Tb6 118.8(7)
C66 O12 Tb6 128.9(8)
C67 O12 Tb6 115.9(8)
C67 O12 C66 114.9(10)
Tb4 O13 Tb5 109.7(3)
Tb4 O13 Tb7 108.6(3)
Tb5 O13 Tb7 95.5(3)
Tb3 O14 Tb7 94.9(3)
Tb4 O14 Tb3 109.4(3)
Tb4 O14 Tb7 110.6(4)
Tb3 O15 Tb2 97.5(3)
Tb3 O15 Tb7 96.3(3)
Tb7 O15 Tb2 95.1(3)
Tb2 O16 Tb3 98.0(3)
Tb2 O16 Tb7 98.5(3)
Tb7 O16 Tb3 93.8(3)
Tb1 O17 Tb2 109.7(3)
Tb1 O17 Tb7 107.0(3)
Tb2 O17 Tb7 95.0(3)
Tb1 O18 Tb6 108.9(3)
Tb1 O18 Tb7 108.8(3)
Tb6 O18 Tb7 93.8(3)
Tb6 O19 Tb5 97.3(3)
Tb6 O19 Tb7 95.8(3)
Tb7 O19 Tb5 94.1(3)
Tb5 O20 Tb6 96.8(3)
Tb7 O20 Tb5 97.4(3)
Tb7 O20 Tb6 94.9(3)
N21 O21 Tb5 95.1(7)
N21 O22 Tb5 99.4(7)
N19 O24 Tb3 96.8(8)
N19 O25 Tb3 94.6(8)
N22 O27 Tb2 98.1(7)
N22 O28 Tb2 94.4(8)
N20 O30 Tb6 95.7(9)
N20 O31 Tb6 94.7(8)
O11 C89 C67 119.6(11)
O11 C89 C71 123.1(12)
C67 C89 C71 117.3(11)
N2 N1 Tb1 113.0(7)
C8 N1 Tb1 129.1(8)
C8 N1 N2 116.2(10)
C9 N2 N1 115.4(10)
C9 N3 Tb1 118.5(9)
C9 N3 C13 117.9(12)
C13 N3 Tb1 123.1(9)
N5 N4 Tb1 113.9(6)
C21 N4 Tb1 126.4(8)
C21 N4 N5 118.9(10)
C22 N5 N4 118.8(10)
C22 N6 Tb1 119.0(8)
C22 N6 C26 118.2(11)
C26 N6 Tb1 122.0(8)
C35 N8 N7 123.2(12)
C35 N9 Tb2 119.8(10)
C35 N9 C39 114.9(13)
C39 N9 Tb2 124.8(9)
N11 N10 Tb4 112.2(7)
C47 N10 Tb4 126.1(8)
C47 N10 N11 119.0(10)
C48 N11 N10 113.8(11)
C48 N12 Tb4 117.4(9)
C48 N12 C52 115.5(14)
C52 N12 Tb4 125.2(10)
N14 N13 Tb4 114.3(7)
C60 N13 Tb4 128.0(9)
C60 N13 N14 116.4(11)
C61 N14 N13 120.1(11)
C61 N15 Tb4 118.1(9)
C65 N15 Tb4 123.9(8)
C65 N15 C61 115.5(11)
N17 N16 Tb5 115.1(7)
C72 N16 Tb5 129.7(9)
C72 N16 N17 114.9(10)
C73 N17 N16 123.9(11)
C73 N18 Tb5 119.6(9)
C73 N18 C77 115.5(12)
C77 N18 Tb5 124.6(8)
O24 N19 Tb3 57.4(7)
O25 N19 Tb3 60.5(7)
O25 N19 O24 117.9(13)
O26 N19 Tb3 177.6(10)
O26 N19 O24 120.9(13)
O26 N19 O25 121.1(12)
O30 N20 Tb6 57.7(7)
O31 N20 Tb6 59.8(7)
O31 N20 O30 117.4(13)
O32 N20 Tb6 174.4(13)
O32 N20 O30 119.4(15)
O32 N20 O31 123.2(15)
O22 N21 O21 114.2(11)
O23 N21 O21 123.2(12)
O23 N21 O22 122.5(12)
O27 N22 Tb2 56.8(6)
O27 N22 O28 116.6(11)
O28 N22 Tb2 60.2(7)
O29 N22 Tb2 173.3(9)
O29 N22 O27 121.7(10)
O29 N22 O28 121.7(12)
O33 N24 O35 120.5(17)
O34 N24 O33 119.1(18)
O34 N24 O35 120.3(17)
O1 C2 C3 124.2(11)
O1 C2 C7 112.9(10)
C3 C2 C7 122.9(11)
C2 C3 C4 118.4(12)
C5 C4 C3 118.7(13)
C4 C5 C6 122.0(12)
C5 C6 C7 120.9(11)
C5 C6 C8 115.6(11)
C7 C6 C8 122.7(11)
O2 C7 C2 118.1(10)
O2 C7 C6 124.8(10)
C6 C7 C2 116.8(10)
N1 C8 C6 121.7(11)
N2 C9 C10 118.3(13)
N3 C9 N2 119.0(12)
N3 C9 C10 122.6(14)
C11 C10 C9 116.4(15)
C12 C11 C10 120.7(15)
C13 C12 C11 116.3(16)
N3 C13 C12 125.9(15)
O4 C15 C16 124.2(11)
O4 C15 C20 114.5(10)
C16 C15 C20 121.3(11)
C15 C16 C17 119.2(12)
C18 C17 C16 119.5(11)
C17 C18 C19 124.9(12)
C18 C19 C20 116.3(11)
C21 C19 C18 119.4(11)
C21 C19 C20 124.3(11)
O3 C20 C15 118.9(10)
O3 C20 C19 122.4(11)
C15 C20 C19 118.7(10)
N4 C21 C19 127.6(11)
N5 C22 C23 121.7(11)
N6 C22 N5 117.0(11)
N6 C22 C23 121.2(11)
C24 C23 C22 119.6(12)
C23 C24 C25 121.2(13)
C26 C25 C24 116.9(12)
C25 C26 N6 122.8(11)
O6 C28 C33 110.8(10)
C29 C28 O6 126.8(13)
C29 C28 C33 122.4(12)
C28 C29 C30 120.0(15)
C31 C30 C29 120.7(14)
C30 C31 C32 122.4(13)
C31 C32 C33 117.2(13)
C34 C32 C31 116.6(12)
C34 C32 C33 126.2(12)
O5 C33 C28 120.4(11)
O5 C33 C32 122.4(12)
C32 C33 C28 117.3(11)
N7 C34 C32 128.2(12)
N8 C35 N9 116.6(13)
N8 C35 C36 119.0(14)
N9 C35 C36 124.4(16)
C37 C36 C35 118.2(16)
C36 C37 C38 121.4(16)
C39 C38 C37 115.8(18)
N9 C39 C38 125.3(16)
O7 C41 C42 124.7(11)
O7 C41 C46 113.7(10)
C42 C41 C46 121.6(11)
C41 C42 C43 118.0(11)
C44 C43 C42 120.3(11)
C43 C44 C45 121.2(12)
C44 C45 C47 117.7(11)
C46 C45 C44 119.6(11)
C46 C45 C47 122.2(10)
O8 C46 C41 116.0(10)
O8 C46 C45 124.8(10)
C45 C46 C41 119.1(10)
N10 C47 C45 125.8(11)
N11 C48 C49 116.5(15)
N12 C48 N11 119.2(13)
N12 C48 C49 124.3(15)
C48 C49 C50 115(2)
C51 C50 C49 121(2)
C52 C51 C50 115(2)
C51 C52 N12 128.6(19)
O10 C54 C55 122.2(12)
O10 C54 C59 118.0(11)
C59 C54 C55 119.7(13)
C56 C55 C54 120.6(16)
C55 C56 C57 120.2(16)
C56 C57 C58 122.0(15)
C59 C58 C57 117.3(13)
C59 C58 C60 125.0(11)
C60 C58 C57 117.5(12)
O9 C59 C54 118.9(11)
O9 C59 C58 120.9(11)
C54 C59 C58 120.1(12)
N13 C60 C58 125.6(12)
N14 C61 N15 115.5(11)
N14 C61 C62 121.4(13)
N15 C61 C62 123.1(14)
C63 C62 C61 116.8(15)
C62 C63 C64 123.2(15)
C65 C64 C63 116.2(16)
C64 C65 N15 125.2(14)
O12 C67 C89 113.2(11)
C68 C67 O12 124.4(13)
C68 C67 C89 122.3(13)
C67 C68 C69 120.5(15)
C70 C69 C68 119.7(14)
C69 C70 C71 122.0(14)
C70 C71 C89 118.2(13)
C70 C71 C72 117.3(12)
C72 C71 C89 124.3(12)
N16 C72 C71 128.9(12)
N17 C73 N18 116.0(12)
N17 C73 C74 121.4(13)
N18 C73 C74 122.6(14)
C75 C74 C73 119.9(15)
C74 C75 C76 119.2(15)
C75 C76 C77 118.3(14)
N18 C77 C76 124.3(13)
O1A N74 O65 125(3)
O1A N74 O66 115(3)
O65 N74 O66 120(3)
N8 N7 Tb2 113.5(8)
C34 N7 Tb2 131.9(9)
C34 N7 N8 114.6(10)
O1C N1A O1B 125.0(13)
O1D N1A O1B 123.0(13)
O1D N1A O1C 111.8(15)

loop_
_geom_bond_atom_site_label_1
_geom_bond_atom_site_label_2
_geom_bond_distance
Tb1 Tb2 3.8952(12)
Tb1 Tb6 3.8512(11)
Tb1 Tb7 3.8717(11)
Tb1 O2 2.350(7)
Tb1 O3 2.358(7)
Tb1 O17 2.352(8)
Tb1 O18 2.347(8)
Tb1 N1 2.544(9)
Tb1 N3 2.532(11)
Tb1 N4 2.551(9)
Tb1 N6 2.531(10)
Tb2 Tb3 3.6042(11)
Tb2 Tb7 3.5963(11)
Tb2 O3 2.410(8)
Tb2 O5 2.415(8)
Tb2 O15 2.474(8)
Tb2 O16 2.355(9)
Tb2 O17 2.411(8)
Tb2 O27 2.486(9)
Tb2 O28 2.560(10)
Tb2 N9 2.580(12)
Tb2 N22 2.940(12)
Tb2 N7 2.574(10)
Tb3 Tb7 3.5136(13)
Tb3 O5 2.359(8)
Tb3 O6 2.476(8)
Tb3 O7 2.615(8)
Tb3 O8 2.344(8)
Tb3 O14 2.377(8)
Tb3 O15 2.318(9)
Tb3 O16 2.420(8)
Tb3 O24 2.461(10)
Tb3 O25 2.533(9)
Tb3 N19 2.900(14)
Tb4 Tb5 3.8522(14)
Tb4 Tb7 3.8730(11)
Tb4 O8 2.351(7)
Tb4 O9 2.342(8)
Tb4 O13 2.334(8)
Tb4 O14 2.319(8)
Tb4 N10 2.566(10)
Tb4 N12 2.499(12)
Tb4 N13 2.539(10)
Tb4 N15 2.511(10)
Tb5 Tb6 3.5797(11)
Tb5 Tb7 3.5631(10)
Tb5 O9 2.432(8)
Tb5 O11 2.358(8)
Tb5 O13 2.378(7)
Tb5 O19 2.456(8)
Tb5 O20 2.384(8)
Tb5 O21 2.563(9)
Tb5 O22 2.482(9)
Tb5 N16 2.555(10)
Tb5 N18 2.547(10)
Tb6 Tb7 3.5068(12)
Tb6 O1 2.580(9)
Tb6 O2 2.354(8)
Tb6 O11 2.387(8)
Tb6 O12 2.489(9)
Tb6 O18 2.386(8)
Tb6 O19 2.312(8)
Tb6 O20 2.403(8)
Tb6 O30 2.465(11)
Tb6 O31 2.515(10)
Tb6 N20 2.900(14)
Tb7 O13 2.434(8)
Tb7 O14 2.392(9)
Tb7 O15 2.399(9)
Tb7 O16 2.391(8)
Tb7 O17 2.465(8)
Tb7 O18 2.416(8)
Tb7 O19 2.412(8)
Tb7 O20 2.359(8)
O1 C1 1.452(15)
O1 C2 1.381(14)
O2 C7 1.323(13)
O3 C20 1.340(13)
O4 C14 1.403(15)
O4 C15 1.367(14)
O5 C33 1.345(14)
O6 C27 1.459(14)
O6 C28 1.397(15)
O7 C40 1.441(14)
O7 C41 1.381(14)
O8 C46 1.346(13)
O9 C59 1.357(14)
O10 C53 1.447(15)
O10 C54 1.358(15)
O11 C89 1.340(14)
O12 C66 1.454(16)
O12 C67 1.403(16)
O21 N21 1.289(14)
O22 N21 1.275(14)
O23 N21 1.203(14)
O24 N19 1.269(15)
O25 N19 1.224(14)
O26 N19 1.224(16)
O27 N22 1.258(14)
O28 N22 1.261(13)
O29 N22 1.238(14)
O30 N20 1.302(16)
O31 N20 1.251(17)
O32 N20 1.217(17)
O33 N24 1.199(19)
O34 N24 1.173(18)
O35 N24 1.210(17)
C89 C67 1.409(19)
C89 C71 1.446(17)
N1 N2 1.404(14)
N1 C8 1.286(15)
N2 C9 1.358(17)
N3 C9 1.316(16)
N3 C13 1.333(17)
N4 N5 1.363(14)
N4 C21 1.292(14)
N5 C22 1.353(15)
N6 C22 1.332(14)
N6 C26 1.378(15)
N8 C35 1.319(19)
N8 N7 1.425(15)
N9 C35 1.351(18)
N9 C39 1.365(19)
N10 N11 1.387(14)
N10 C47 1.248(14)
N11 C48 1.378(17)
N12 C48 1.315(18)
N12 C52 1.360(18)
N13 N14 1.361(14)
N13 C60 1.265(16)
N14 C61 1.353(18)
N15 C61 1.373(17)
N15 C65 1.353(17)
N16 N17 1.356(14)
N16 C72 1.301(16)
N17 C73 1.343(18)
N18 C73 1.349(17)
N18 C77 1.354(17)
C2 C3 1.392(17)
C2 C7 1.402(16)
C3 C4 1.404(19)
C4 C5 1.380(19)
C5 C6 1.381(17)
C6 C7 1.384(16)
C6 C8 1.464(16)
C9 C10 1.407(19)
C10 C11 1.40(2)
C11 C12 1.39(2)
C12 C13 1.35(2)
C15 C16 1.391(16)
C15 C20 1.409(17)
C16 C17 1.402(17)
C17 C18 1.311(17)
C18 C19 1.420(16)
C19 C20 1.423(16)
C19 C21 1.383(17)
C22 C23 1.395(18)
C23 C24 1.337(18)
C24 C25 1.393(17)
C25 C26 1.368(18)
C28 C29 1.331(18)
C28 C33 1.440(19)
C29 C30 1.38(2)
C30 C31 1.35(2)
C31 C32 1.411(19)
C32 C33 1.426(17)
C32 C34 1.409(19)
C34 N7 1.297(17)
C35 C36 1.388(19)
C36 C37 1.33(2)
C37 C38 1.42(2)
C38 C39 1.37(2)
C41 C42 1.393(16)
C41 C46 1.415(16)
C42 C43 1.409(17)
C43 C44 1.376(17)
C44 C45 1.404(16)
C45 C46 1.374(16)
C45 C47 1.445(16)
C48 C49 1.39(2)
C49 C50 1.43(3)
C50 C51 1.39(3)
C51 C52 1.29(2)
C54 C55 1.425(19)
C54 C59 1.387(18)
C55 C56 1.35(2)
C56 C57 1.35(2)
C57 C58 1.441(19)
C58 C59 1.399(17)
C58 C60 1.442(19)
C61 C62 1.415(18)
C62 C63 1.32(2)
C63 C64 1.41(2)
C64 C65 1.35(2)
C67 C68 1.360(19)
C68 C69 1.39(2)
C69 C70 1.37(2)
C70 C71 1.410(19)
C71 C72 1.416(19)
C73 C74 1.399(19)
C74 C75 1.35(2)
C75 C76 1.37(2)
C76 C77 1.383(19)
O1A N74 1.181(12)
O65 N74 1.192(12)
N74 O66 1.202(14)
O1B N1A 1.301(14)
O1C N1A 1.299(13)
O1D N1A 1.276(14)

loop_
_geom_torsion_atom_site_label_1
_geom_torsion_atom_site_label_2
_geom_torsion_atom_site_label_3
_geom_torsion_atom_site_label_4
_geom_torsion
Tb1 O2 C7 C2 -148.8(9)
Tb1 O2 C7 C6 37.5(17)
Tb1 O3 C20 C15 -133.0(9)
Tb1 O3 C20 C19 45.6(15)
Tb1 N1 N2 C9 37.8(12)
Tb1 N1 C8 C6 -25.0(16)
Tb1 N3 C9 N2 -6.0(15)
Tb1 N3 C9 C10 169.1(10)
Tb1 N3 C13 C12 -171.9(11)
Tb1 N4 N5 C22 32.2(13)
Tb1 N4 C21 C19 -13.3(16)
Tb1 N6 C22 N5 -11.1(14)
Tb1 N6 C22 C23 172.0(9)
Tb1 N6 C26 C25 -170.5(9)
Tb2 O3 C20 C15 62.4(12)
Tb2 O3 C20 C19 -119.0(10)
Tb2 O5 C33 C28 -177.1(10)
Tb2 O5 C33 C32 2(2)
Tb2 O27 N22 O28 8.0(11)
Tb2 O27 N22 O29 -172.2(10)
Tb2 O28 N22 O27 -7.7(11)
Tb2 O28 N22 O29 172.5(11)
Tb2 N9 C35 N8 -7.9(16)
Tb2 N9 C35 C36 173.6(10)
Tb2 N9 C39 C38 -171.0(11)
Tb3 O5 C33 C28 -11.1(18)
Tb3 O5 C33 C32 167.9(10)
Tb3 O6 C28 C29 -167.0(13)
Tb3 O6 C28 C33 13.0(16)
Tb3 O7 C41 C42 153.9(11)
Tb3 O7 C41 C46 -25.9(12)
Tb3 O8 C46 C41 34.3(13)
Tb3 O8 C46 C45 -143.6(10)
Tb3 O24 N19 O25 -1.0(12)
Tb3 O24 N19 O26 -178.0(13)
Tb3 O25 N19 O24 1.0(12)
Tb3 O25 N19 O26 178.0(13)
Tb4 O8 C46 C41 -146.6(9)
Tb4 O8 C46 C45 35.5(16)
Tb4 O9 C59 C54 -130.1(10)
Tb4 O9 C59 C58 52.7(15)
Tb4 N10 N11 C48 38.2(12)
Tb4 N10 C47 C45 -29.1(16)
Tb4 N12 C48 N11 -20.1(17)
Tb4 N12 C48 C49 159.2(16)
Tb4 N12 C52 C51 -162.4(17)
Tb4 N13 N14 C61 27.8(14)
Tb4 N13 C60 C58 -15.1(19)
Tb4 N15 C61 N14 -18.9(15)
Tb4 N15 C61 C62 162.0(11)
Tb4 N15 C65 C64 -160.2(11)
Tb5 O9 C59 C54 65.1(14)
Tb5 O9 C59 C58 -112.1(11)
Tb5 O11 C89 C67 -170.6(10)
Tb5 O11 C89 C71 7(2)
Tb5 O21 N21 O22 -8.7(11)
Tb5 O21 N21 O23 168.9(12)
Tb5 O22 N21 O21 9.0(11)
Tb5 O22 N21 O23 -168.5(11)
Tb5 N16 N17 C73 11.3(15)
Tb5 N16 C72 C71 -8(2)
Tb5 N18 C73 N17 -9.6(17)
Tb5 N18 C73 C74 169.5(12)
Tb5 N18 C77 C76 -170.7(10)
Tb6 O1 C2 C3 155.4(11)
Tb6 O1 C2 C7 -24.8(13)
Tb6 O2 C7 C2 30.9(14)
Tb6 O2 C7 C6 -142.8(10)
Tb6 O11 C89 C67 -20.1(17)
Tb6 O11 C89 C71 157.3(11)
Tb6 O12 C67 C89 21.7(17)
Tb6 O12 C67 C68 -156.9(13)
Tb6 O30 N20 O31 4.3(14)
Tb6 O30 N20 O32 -174.4(16)
Tb6 O31 N20 O30 -4.2(14)
Tb6 O31 N20 O32 174.4(17)
O1 C2 C3 C4 -175.8(13)
O1 C2 C7 O2 -1.0(16)
O1 C2 C7 C6 173.3(11)
O4 C15 C16 C17 -177.7(11)
O4 C15 C20 O3 -0.4(15)
O4 C15 C20 C19 -179.0(10)
O6 C28 C29 C30 -178.1(15)
O6 C28 C33 O5 -2(2)
O6 C28 C33 C32 179.3(12)
O7 C41 C42 C43 -177.2(12)
O7 C41 C46 O8 -1.4(16)
O7 C41 C46 C45 176.6(11)
O10 C54 C55 C56 -177.8(18)
O10 C54 C59 O9 2.4(18)
O10 C54 C59 C58 179.7(12)
O11 C89 C67 O12 -2(2)
O11 C89 C67 C68 176.6(14)
O11 C89 C71 C70 -176.6(14)
O11 C89 C71 C72 10(2)
O12 C67 C68 C69 179.4(15)
C89 C67 C68 C69 1(3)
C89 C71 C72 N16 -8(2)
N1 N2 C9 N3 -21.8(16)
N1 N2 C9 C10 162.9(11)
N2 N1 C8 C6 171.1(11)
N2 C9 C10 C11 -179.3(13)
N3 C9 C10 C11 6(2)
N4 N5 C22 N6 -14.7(16)
N4 N5 C22 C23 162.2(11)
N5 N4 C21 C19 177.7(11)
N5 C22 C23 C24 -178.8(12)
N6 C22 C23 C24 -2.1(19)
N8 C35 C36 C37 179.1(13)
N9 C35 C36 C37 -2(2)
N10 N11 C48 N12 -13.3(18)
N10 N11 C48 C49 167.3(16)
N11 N10 C47 C45 171.4(11)
N11 C48 C49 C50 -177.2(19)
N12 C48 C49 C50 3(3)
N13 N14 C61 N15 -6.6(18)
N13 N14 C61 C62 172.6(12)
N14 N13 C60 C58 179.0(12)
N14 C61 C62 C63 179.7(14)
N15 C61 C62 C63 -1(2)
N16 N17 C73 N18 -1(2)
N16 N17 C73 C74 179.4(13)
N17 N16 C72 C71 178.3(13)
N17 C73 C74 C75 -177.6(14)
N18 C73 C74 C75 3(2)
C1 O1 C2 C3 -3(2)
C1 O1 C2 C7 176.8(13)
C2 C3 C4 C5 0(2)
C3 C2 C7 O2 178.9(12)
C3 C2 C7 C6 -6.9(19)
C3 C4 C5 C6 -2(2)
C4 C5 C6 C7 -1(2)
C4 C5 C6 C8 169.0(14)
C5 C6 C7 O2 178.7(12)
C5 C6 C7 C2 4.9(19)
C5 C6 C8 N1 176.8(12)
C7 C2 C3 C4 4(2)
C7 C6 C8 N1 -13.9(19)
C8 N1 N2 C9 -155.8(11)
C8 C6 C7 O2 9.9(19)
C8 C6 C7 C2 -163.8(12)
C9 N3 C13 C12 -0.6(19)
C9 C10 C11 C12 -5(2)
C10 C11 C12 C13 3(2)
C11 C12 C13 N3 1(2)
C13 N3 C9 N2 -177.7(11)
C13 N3 C9 C10 -2.6(18)
C14 O4 C15 C16 -4.4(17)
C14 O4 C15 C20 176.1(10)
C15 C16 C17 C18 -2.9(19)
C16 C15 C20 O3 -179.9(11)
C16 C15 C20 C19 1.4(17)
C16 C17 C18 C19 1(2)
C17 C18 C19 C20 2.2(18)
C17 C18 C19 C21 -179.0(12)
C18 C19 C20 O3 178.1(10)
C18 C19 C20 C15 -3.3(15)
C18 C19 C21 N4 167.1(11)
C20 C15 C16 C17 1.7(18)
C20 C19 C21 N4 -14.2(18)
C21 N4 N5 C22 -157.5(11)
C21 C19 C20 O3 -0.6(17)
C21 C19 C20 C15 178.0(10)
C22 N6 C26 C25 -1.4(17)
C22 C23 C24 C25 0(2)
C23 C24 C25 C26 0.8(19)
C24 C25 C26 N6 -0.3(18)
C26 N6 C22 N5 179.5(10)
C26 N6 C22 C23 2.6(17)
C27 O6 C28 C29 14(2)
C27 O6 C28 C33 -165.8(12)
C28 C29 C30 C31 -2(3)
C29 C28 C33 O5 178.3(14)
C29 C28 C33 C32 -1(2)
C29 C30 C31 C32 1(3)
C30 C31 C32 C33 0(2)
C30 C31 C32 C34 -179.0(16)
C31 C32 C33 O5 -179.2(13)
C31 C32 C33 C28 0(2)
C31 C32 C34 N7 179.5(14)
C32 C34 N7 Tb2 -2(2)
C32 C34 N7 N8 177.8(13)
C33 C28 C29 C30 2(3)
C33 C32 C34 N7 1(3)
C34 C32 C33 O5 0(2)
C34 C32 C33 C28 178.6(14)
C35 N8 N7 Tb2 19.8(15)
C35 N8 N7 C34 -160.1(13)
C35 N9 C39 C38 1(2)
C35 C36 C37 C38 1(2)
C36 C37 C38 C39 1(2)
C37 C38 C39 N9 -2(2)
C39 N9 C35 N8 179.8(11)
C39 N9 C35 C36 1.3(19)
C40 O7 C41 C42 0.1(18)
C40 O7 C41 C46 -179.7(12)
C41 C42 C43 C44 -0.5(19)
C42 C41 C46 O8 178.7(11)
C42 C41 C46 C45 -3.3(19)
C42 C43 C44 C45 -1(2)
C43 C44 C45 C46 0.3(19)
C43 C44 C45 C47 172.4(12)
C44 C45 C46 O8 179.6(11)
C44 C45 C46 C41 1.8(18)
C44 C45 C47 N10 179.8(12)
C46 C41 C42 C43 2.6(19)
C46 C45 C47 N10 -8.4(19)
C47 N10 N11 C48 -159.5(11)
C47 C45 C46 O8 7.9(19)
C47 C45 C46 C41 -169.9(11)
C48 N12 C52 C51 1(3)
C48 C49 C50 C51 3(4)
C49 C50 C51 C52 -7(4)
C50 C51 C52 N12 5(3)
C52 N12 C48 N11 175.0(12)
C52 N12 C48 C49 -6(2)
C53 O10 C54 C55 -9.2(19)
C53 O10 C54 C59 173.1(11)
C54 C55 C56 C57 -3(3)
C55 C54 C59 O9 -175.4(13)
C55 C54 C59 C58 2(2)
C55 C56 C57 C58 5(3)
C56 C57 C58 C59 -3(3)
C56 C57 C58 C60 -177.9(19)
C57 C58 C59 O9 176.8(13)
C57 C58 C59 C54 0(2)
C57 C58 C60 N13 165.8(14)
C59 C54 C55 C56 0(3)
C59 C58 C60 N13 -9(2)
C60 N13 N14 C61 -164.4(12)
C60 C58 C59 O9 -9(2)
C60 C58 C59 C54 174.1(13)
C61 N15 C65 C64 1.8(19)
C61 C62 C63 C64 3(2)
C62 C63 C64 C65 -2(2)
C63 C64 C65 N15 0(2)
C65 N15 C61 N14 178.1(11)
C65 N15 C61 C62 -1.1(19)
C66 O12 C67 C89 -164.0(14)
C66 O12 C67 C68 17(2)
C67 C89 C71 C70 1(2)
C67 C89 C71 C72 -172.9(14)
C67 C68 C69 C70 -1(3)
C68 C69 C70 C71 1(3)
C69 C70 C71 C89 -1(2)
C69 C70 C71 C72 173.4(15)
C70 C71 C72 N16 178.1(14)
C71 C89 C67 O12 -179.6(13)
C71 C89 C67 C68 -1(2)
C72 N16 N17 C73 -173.9(12)
C73 N18 C77 C76 3(2)
C73 C74 C75 C76 -1(2)
C74 C75 C76 C77 -1(2)
C75 C76 C77 N18 0(2)
C77 N18 C73 N17 176.8(12)
C77 N18 C73 C74 -4(2)
N7 N8 C35 N9 -8.5(18)
N7 N8 C35 C36 170.1(12)

loop_
_smtbx_masks_void_nr
_smtbx_masks_void_average_x
_smtbx_masks_void_average_y
_smtbx_masks_void_average_z
_smtbx_masks_void_volume
_smtbx_masks_void_count_electrons
1 -0.259 -0.056 0.668 1566.7 532.5
